data_9000485
loop_
_publ_author_name
'Mazzi, F.'
'Galli, E.'
'Gottardi, G.'

_publ_section_title
;
 The crystal structure of tetragonal leucite
;
_journal_name_full 'American Mineralogist'
_journal_page_first 108
_journal_page_last 115
_journal_volume 61
_journal_year 1976
_chemical_formula_sum 'Al0.96 K O6 Si2.04'
_chemical_name_mineral Leucite
_space_group_IT_number 88
_symmetry_space_group_name_Hall '-I 4ad'
_symmetry_space_group_name_H-M 'I 41/a :2'
_cell_angle_alpha 90
_cell_angle_beta 90
_cell_angle_gamma 90
_cell_length_a 13.090
_cell_length_b 13.090
_cell_length_c 13.750
_cell_formula_units_Z 16
_cell_volume 2356.036
_database_code_amcsd 0000496
_exptl_crystal_density_diffrn 2.462
_cod_original_sg_symbol_H-M 'I 41/a'
_cod_original_formula_sum 'K (Al.96 Si2.04) O6'
_cod_database_code 9000485

loop_
_space_group_symop_operation_xyz
x,y,z
1/2+x,1/2+y,1/2+z
3/4+y,1/4-x,1/4-z
1/4+y,3/4-x,3/4-z
3/4-y,1/4+x,1/4+z
1/4-y,3/4+x,3/4+z
1/2+x,y,1/2-z
+x,1/2+y,-z
1/2-x,-y,1/2+z
-x,1/2-y,+z
3/4-y,3/4+x,3/4-z
1/4-y,1/4+x,1/4-z
3/4+y,3/4-x,3/4+z
1/4+y,1/4-x,1/4+z
-x,-y,-z
1/2-x,1/2-y,1/2-z

loop_
_atom_site_aniso_label
_atom_site_aniso_U_11
_atom_site_aniso_U_22
_atom_site_aniso_U_33
_atom_site_aniso_U_12
_atom_site_aniso_U_13
_atom_site_aniso_U_23
K 0.03385 0.03993 0.08620 -0.00521 0.00000 -0.01368
Al1 0.01302 0.00868 0.01245 -0.00087 -0.00091 -0.00182
Al2 0.01042 0.01215 0.01054 -0.00174 -0.00091 0.00274
Al3 0.01128 0.01389 0.01149 0.00087 0.00000 -0.00182
Si1 0.01302 0.00868 0.01245 -0.00087 -0.00091 -0.00182
Si2 0.01042 0.01215 0.01054 -0.00174 -0.00091 0.00274
Si3 0.01128 0.01389 0.01149 0.00087 0.00000 -0.00182
O1 0.03646 0.02170 0.03161 0.00000 0.00547 -0.00638
O2 0.03385 0.02083 0.03448 -0.01042 0.00091 0.00182
O3 0.02865 0.02604 0.01532 -0.00521 0.00000 -0.00091
O4 0.02517 0.02865 0.01724 0.01302 0.00456 0.00638
O5 0.01997 0.02170 0.03352 0.00608 -0.00456 0.00182
O6 0.02344 0.02257 0.02490 -0.00608 0.00000 0.00456

loop_
_atom_site_label
_atom_site_fract_x
_atom_site_fract_y
_atom_site_fract_z
_atom_site_occupancy
K 0.36600 0.36450 0.11470 1.00000
Al1 0.05790 0.39640 0.16660 0.32000
Al2 0.16760 0.61150 0.12830 0.32000
Al3 0.39240 0.64180 0.08600 0.32000
Si1 0.05790 0.39640 0.16660 0.68000
Si2 0.16760 0.61150 0.12830 0.68000
Si3 0.39240 0.64180 0.08600 0.68000
O1 0.13180 0.31310 0.11000 1.00000
O2 0.09210 0.51070 0.13030 1.00000
O3 0.14530 0.67980 0.22750 1.00000
O4 0.13330 0.68410 0.03540 1.00000
O5 0.29000 0.57720 0.12050 1.00000
O6 0.48260 0.61740 0.16670 1.00000

loop_
_cod_related_entry_id
_cod_related_entry_database
_cod_related_entry_code
1 AMCSD 0000496
